data_4307392
loop_
_publ_author_name
'Hong-Bin Xu'
'Zhe-Ming Wang'
'Tao Liu'
'Song Gao'

_publ_section_title
;
Synthesis, Structure, and Magnetic Properties of (A)[FeIII(oxalate)Cl2] (A
= Alkyl Ammonium Cations) with Anionic 1D [FeIII(oxalate)Cl2]- Chains
;
_journal_name_full 'Inorganic Chemistry'
_journal_page_first 3089
_journal_page_last 3096
_journal_paper_doi 10.1021/ic0618854
_journal_volume 46
_journal_year 2007
_chemical_formula_sum 'C18 H36 Cl2 Fe N O4'
_chemical_formula_weight 457.23
_chemical_name_systematic
; 
 ? 
;
_space_group_IT_number 14
_symmetry_cell_setting monoclinic
_symmetry_space_group_name_Hall '-P 2ybc'
_symmetry_space_group_name_H-M 'P 1 21/c 1'
_atom_sites_solution_hydrogens geom
_atom_sites_solution_primary direct
_atom_sites_solution_secondary difmap
_audit_creation_method SHELXL-97
_cell_angle_alpha 90.00
_cell_angle_beta 91.556(2)
_cell_angle_gamma 90.00
_cell_formula_units_Z 4
_cell_length_a 8.8836(4)
_cell_length_b 15.1939(8)
_cell_length_c 17.9685(12)
_cell_measurement_reflns_used 24135
_cell_measurement_temperature 293(2)
_cell_measurement_theta_max 27.485
_cell_measurement_theta_min 3.395
_cell_volume 2424.4(2)
_computing_cell_refinement 'HKL Scalepack (Otwinowski & Minor, 1997)'
_computing_data_collection 'KappaCCD (Nonius B. V., 1998)'
_computing_data_reduction 'HKL Denzo (Otwinowski & Minor, 1997) & maXus (Mackay et al., 1998)'
_computing_molecular_graphics 'Bruker SHELXTL V5.1 (Sheldrick, 1998)'
_computing_publication_material 'SHELXL-97 (Sheldrick, 1997)'
_computing_structure_refinement 'SHELXL-97 (Sheldrick, 1997)'
_computing_structure_solution 'SHELXS-97 (Sheldrick, 1997)'
_diffrn_ambient_temperature 293(2)
_diffrn_detector_area_resol_mean 0.76
_diffrn_measured_fraction_theta_full 0.986
_diffrn_measured_fraction_theta_max 0.986
_diffrn_measurement_device_type 'NONIUS KappaCCD Diffractometer'
_diffrn_measurement_method CCD
_diffrn_radiation_monochromator graphite
_diffrn_radiation_source 'fine-focus sealed tube'
_diffrn_radiation_type MoK\a
_diffrn_radiation_wavelength 0.71073
_diffrn_reflns_av_R_equivalents 0.2663
_diffrn_reflns_av_sigmaI/netI 0.3282
_diffrn_reflns_limit_h_max 10
_diffrn_reflns_limit_h_min -10
_diffrn_reflns_limit_k_max 17
_diffrn_reflns_limit_k_min -17
_diffrn_reflns_limit_l_max 21
_diffrn_reflns_limit_l_min -21
_diffrn_reflns_number 34657
_diffrn_reflns_theta_full 25.03
_diffrn_reflns_theta_max 25.03
_diffrn_reflns_theta_min 3.45
_exptl_absorpt_coefficient_mu 0.862
_exptl_absorpt_correction_T_max 0.990
_exptl_absorpt_correction_T_min 0.842
_exptl_absorpt_correction_type multi-scan
_exptl_absorpt_process_details
;
multi-scan from symmetry-related measurements 
 Sortav (Blessing 1995)
;
_exptl_crystal_colour yellow
_exptl_crystal_density_diffrn 1.253
_exptl_crystal_density_method 'not measured'
_exptl_crystal_description needle
_exptl_crystal_F_000 972
_exptl_crystal_size_max 0.3
_exptl_crystal_size_mid 0.06
_exptl_crystal_size_min 0.05
_refine_diff_density_max 0.338
_refine_diff_density_min -0.242
_refine_diff_density_rms 0.050
_refine_ls_extinction_method none
_refine_ls_goodness_of_fit_ref 0.811
_refine_ls_hydrogen_treatment constraint
_refine_ls_matrix_type full
_refine_ls_number_parameters 235
_refine_ls_number_reflns 4223
_refine_ls_number_restraints 0
_refine_ls_restrained_S_all 0.811
_refine_ls_R_factor_all 0.2739
_refine_ls_R_factor_gt 0.0613
_refine_ls_shift/su_max 0.000
_refine_ls_shift/su_mean 0.000
_refine_ls_structure_factor_coef Fsqd
_refine_ls_weighting_details 'calc w=1/[\s^2^(Fo^2^)+(0.0549P)^2^+0.0000P] where P=(Fo^2^+2Fc^2^)/3'
_refine_ls_weighting_scheme calc
_refine_ls_wR_factor_gt 0.1024
_refine_ls_wR_factor_ref 0.1437
_reflns_number_gt 1254
_reflns_number_total 4223
_reflns_threshold_expression >2sigma(I)
_cod_data_source_file ic0618854si20061001_120333_4.cif
_cod_data_source_block 3
_cod_depositor_comments
;
The following automatic conversions were performed:
'_symmetry_cell_setting' value 'Monoclinic' changed to 'monoclinic'
according to '/home/saulius/struct/CIF-dictionaries/cif_core.dic'
dictionary named 'cif_core.dic' version 2.4.1 from 2010-06-29.

Automatic conversion script
Id: cif_fix_enum 1527 2010-12-29 10:47:43Z saulius 
;
_cod_original_sg_symbol_H-M 'P 21/c'
_cod_database_code 4307392

loop_
_symmetry_equiv_pos_as_xyz
'x, y, z'
'-x, y+1/2, -z+1/2'
'-x, -y, -z'
'x, -y-1/2, z-1/2'

loop_
_atom_site_label
_atom_site_type_symbol
_atom_site_fract_x
_atom_site_fract_y
_atom_site_fract_z
_atom_site_U_iso_or_equiv
_atom_site_adp_type
_atom_site_occupancy
_atom_site_symmetry_multiplicity
_atom_site_calc_flag
_atom_site_refinement_flags
_atom_site_disorder_assembly
_atom_site_disorder_group
Fe1 Fe 0.24497(9) 0.02455(6) 0.91276(5) 0.0684(4) Uani 1 1 d . . .
Cl2 Cl 0.15407(19) -0.03637(13) 0.80686(10) 0.1036(7) Uani 1 1 d . . .
Cl1 Cl 0.34419(19) 0.14890(13) 0.86534(11) 0.1026(7) Uani 1 1 d . . .
C4 C 0.0497(8) -0.2812(5) 0.7900(4) 0.099(3) Uani 1 1 d . . .
H4A H 0.0342 -0.2220 0.7711 0.119 Uiso 1 1 calc R . .
H4B H 0.1134 -0.2774 0.8346 0.119 Uiso 1 1 calc R . .
C8 C -0.3068(8) -0.1641(5) 0.7647(5) 0.100(3) Uani 1 1 d . . .
H8A H -0.2517 -0.1910 0.7247 0.120 Uiso 1 1 calc R . .
H8B H -0.4028 -0.1940 0.7681 0.120 Uiso 1 1 calc R . .
C3 C -0.0983(8) -0.3200(4) 0.8093(4) 0.080(2) Uani 1 1 d . . .
H3A H -0.0808 -0.3782 0.8301 0.096 Uiso 1 1 calc R . .
H3B H -0.1583 -0.3272 0.7638 0.096 Uiso 1 1 calc R . .
C2 C 0.0250(8) -0.0463(4) 1.0086(4) 0.059(2) Uani 1 1 d . . .
C7 C -0.2181(7) -0.1738(4) 0.8373(4) 0.075(2) Uani 1 1 d . . .
H7A H -0.1217 -0.1449 0.8320 0.090 Uiso 1 1 calc R . .
H7B H -0.2715 -0.1426 0.8756 0.090 Uiso 1 1 calc R . .
C15 C -0.1082(8) -0.2601(5) 0.9395(4) 0.086(2) Uani 1 1 d . . .
H15A H -0.1695 -0.2245 0.9716 0.103 Uiso 1 1 calc R . .
H15B H -0.0146 -0.2285 0.9327 0.103 Uiso 1 1 calc R . .
C1 C 0.4716(8) 0.0309(4) 1.0298(4) 0.0591(17) Uani 1 1 d . . .
C16 C -0.0712(8) -0.3453(5) 0.9800(5) 0.100(3) Uani 1 1 d . . .
H16A H -0.1601 -0.3824 0.9807 0.121 Uiso 1 1 calc R . .
H16B H 0.0066 -0.3767 0.9540 0.121 Uiso 1 1 calc R . .
C12 C -0.4480(10) -0.2732(5) 0.9258(5) 0.126(3) Uani 1 1 d . . .
H12A H -0.3930 -0.2562 0.9710 0.151 Uiso 1 1 calc R . .
H12B H -0.4904 -0.2204 0.9034 0.151 Uiso 1 1 calc R . .
C11 C -0.3389(8) -0.3156(4) 0.8718(4) 0.088(2) Uani 1 1 d . . .
H11A H -0.3882 -0.3193 0.8231 0.105 Uiso 1 1 calc R . .
H11B H -0.3177 -0.3752 0.8884 0.105 Uiso 1 1 calc R . .
C9 C -0.3323(10) -0.0697(6) 0.7481(5) 0.135(3) Uani 1 1 d . . .
H9A H -0.3741 -0.0418 0.7915 0.162 Uiso 1 1 calc R . .
H9B H -0.2360 -0.0421 0.7391 0.162 Uiso 1 1 calc R . .
C17 C -0.0179(9) -0.3264(6) 1.0584(5) 0.123(3) Uani 1 1 d . . .
H17A H -0.0960 -0.2951 1.0844 0.148 Uiso 1 1 calc R . .
H17B H 0.0705 -0.2890 1.0576 0.148 Uiso 1 1 calc R . .
C6 C 0.2695(9) -0.3017(6) 0.7080(5) 0.162(4) Uani 1 1 d . . .
H6A H 0.3093 -0.3419 0.6724 0.243 Uiso 1 1 calc R . .
H6B H 0.3389 -0.2963 0.7497 0.243 Uiso 1 1 calc R . .
H6C H 0.2549 -0.2451 0.6852 0.243 Uiso 1 1 calc R . .
C5 C 0.1266(9) -0.3345(6) 0.7335(5) 0.121(3) Uani 1 1 d . . .
H5A H 0.1429 -0.3930 0.7538 0.145 Uiso 1 1 calc R . .
H5B H 0.0589 -0.3404 0.6905 0.145 Uiso 1 1 calc R . .
C18 C 0.0204(10) -0.4113(6) 1.1000(5) 0.151(4) Uani 1 1 d . . .
H18A H 0.0535 -0.3977 1.1499 0.227 Uiso 1 1 calc R . .
H18B H 0.0992 -0.4417 1.0749 0.227 Uiso 1 1 calc R . .
H18C H -0.0674 -0.4481 1.1011 0.227 Uiso 1 1 calc R . .
C10 C -0.4313(11) -0.0542(6) 0.6851(6) 0.207(5) Uani 1 1 d . . .
H10A H -0.4439 0.0081 0.6781 0.310 Uiso 1 1 calc R . .
H10B H -0.5274 -0.0807 0.6937 0.310 Uiso 1 1 calc R . .
H10C H -0.3889 -0.0794 0.6415 0.310 Uiso 1 1 calc R . .
C13 C -0.5700(14) -0.3330(9) 0.9449(8) 0.234(8) Uani 1 1 d . . .
H13A H -0.6476 -0.3241 0.9067 0.281 Uiso 1 1 calc R . .
H13B H -0.5306 -0.3917 0.9369 0.281 Uiso 1 1 calc R . .
C14 C -0.6255(19) -0.3366(19) 0.9935(9) 0.52(2) Uani 1 1 d . . .
H14A H -0.6937 -0.3856 0.9917 0.785 Uiso 1 1 calc R . .
H14B H -0.6810 -0.2832 1.0007 0.785 Uiso 1 1 calc R . .
H14C H -0.5542 -0.3444 1.0341 0.785 Uiso 1 1 calc R . .
O3 O 0.1423(4) -0.0741(3) 0.9793(2) 0.0703(13) Uani 1 1 d . . .
O1 O 0.3416(4) 0.0622(3) 1.0185(2) 0.0661(13) Uani 1 1 d . . .
O2 O 0.4408(4) -0.0481(3) 0.9171(2) 0.0645(13) Uani 1 1 d . . .
O4 O 0.0574(4) 0.0899(3) 0.9467(3) 0.0661(13) Uani 1 1 d . . .
N1 N -0.1891(6) -0.2665(4) 0.8643(3) 0.0719(16) Uani 1 1 d . . .

loop_
_atom_site_aniso_label
_atom_site_aniso_U_11
_atom_site_aniso_U_22
_atom_site_aniso_U_33
_atom_site_aniso_U_23
_atom_site_aniso_U_13
_atom_site_aniso_U_12
Fe1 0.0564(6) 0.0730(7) 0.0759(8) -0.0119(6) 0.0013(5) 0.0031(6)
Cl2 0.0969(14) 0.1131(17) 0.0999(17) -0.0240(14) -0.0136(11) -0.0089(12)
Cl1 0.0911(13) 0.1108(17) 0.1057(18) 0.0248(13) 0.0017(12) -0.0112(11)
C4 0.085(6) 0.107(7) 0.107(7) -0.031(6) 0.018(5) 0.003(5)
C8 0.121(6) 0.079(7) 0.100(7) 0.009(5) 0.000(5) 0.018(5)
C3 0.104(6) 0.063(5) 0.072(6) -0.018(4) 0.004(5) 0.011(5)
C2 0.066(5) 0.049(6) 0.061(5) -0.013(5) -0.016(4) 0.005(5)
C7 0.087(5) 0.042(5) 0.097(7) -0.007(4) 0.025(5) 0.002(4)
C15 0.108(6) 0.081(6) 0.070(6) -0.020(5) 0.001(5) -0.013(5)
C1 0.073(5) 0.048(5) 0.057(6) -0.013(4) 0.006(4) -0.005(4)
C16 0.118(6) 0.078(6) 0.105(8) -0.003(6) -0.010(5) 0.008(5)
C12 0.116(7) 0.115(7) 0.150(9) -0.017(6) 0.056(6) -0.022(6)
C11 0.087(5) 0.073(6) 0.104(7) -0.006(5) 0.001(5) -0.015(5)
C9 0.202(10) 0.091(8) 0.112(9) 0.037(6) 0.002(7) 0.029(7)
C17 0.181(8) 0.106(8) 0.081(7) -0.008(6) -0.028(6) 0.021(6)
C6 0.093(7) 0.227(12) 0.168(10) -0.005(8) 0.038(7) 0.025(7)
C5 0.100(7) 0.152(9) 0.111(8) -0.013(6) 0.020(6) 0.023(6)
C18 0.216(10) 0.123(8) 0.113(8) 0.001(7) -0.035(7) 0.025(7)
C10 0.224(12) 0.156(11) 0.238(14) 0.088(10) -0.033(10) 0.031(8)
C13 0.202(13) 0.265(15) 0.243(18) -0.102(13) 0.160(12) -0.105(11)
C14 0.253(19) 1.13(6) 0.192(19) 0.10(3) 0.033(14) -0.38(3)
O3 0.062(3) 0.061(3) 0.088(4) -0.003(3) 0.008(3) 0.017(2)
O1 0.058(3) 0.070(3) 0.070(3) -0.018(2) 0.004(2) 0.011(2)
O2 0.055(3) 0.080(4) 0.059(3) -0.025(3) 0.002(2) 0.004(2)
O4 0.063(3) 0.055(3) 0.080(4) 0.004(3) 0.000(3) 0.008(2)
N1 0.083(4) 0.066(5) 0.067(5) -0.016(4) 0.006(4) -0.005(4)

loop_
_atom_type_symbol
_atom_type_description
_atom_type_scat_dispersion_real
_atom_type_scat_dispersion_imag
_atom_type_scat_source
C C 0.0033 0.0016 'International Tables Vol C Tables 4.2.6.8 and 6.1.1.4'
H H 0.0000 0.0000 'International Tables Vol C Tables 4.2.6.8 and 6.1.1.4'
N N 0.0061 0.0033 'International Tables Vol C Tables 4.2.6.8 and 6.1.1.4'
O O 0.0106 0.0060 'International Tables Vol C Tables 4.2.6.8 and 6.1.1.4'
Cl Cl 0.1484 0.1585 'International Tables Vol C Tables 4.2.6.8 and 6.1.1.4'
Fe Fe 0.3463 0.8444 'International Tables Vol C Tables 4.2.6.8 and 6.1.1.4'

loop_
_geom_angle_atom_site_label_1
_geom_angle_atom_site_label_2
_geom_angle_atom_site_label_3
_geom_angle
_geom_angle_site_symmetry_1
_geom_angle_site_symmetry_3
_geom_angle_publ_flag
O4 Fe1 O2 160.43(17) . . ?
O4 Fe1 O3 79.06(16) . . ?
O2 Fe1 O3 88.60(16) . . ?
O4 Fe1 O1 85.20(16) . . ?
O2 Fe1 O1 77.99(15) . . ?
O3 Fe1 O1 81.81(15) . . ?
O4 Fe1 Cl2 100.10(12) . . ?
O2 Fe1 Cl2 95.44(13) . . ?
O3 Fe1 Cl2 92.06(13) . . ?
O1 Fe1 Cl2 171.06(13) . . ?
O4 Fe1 Cl1 92.06(14) . . ?
O2 Fe1 Cl1 97.16(12) . . ?
O3 Fe1 Cl1 166.77(13) . . ?
O1 Fe1 Cl1 87.72(12) . . ?
Cl2 Fe1 Cl1 99.20(8) . . ?
C5 C4 C3 111.7(6) . . ?
C5 C4 H4A 109.3 . . ?
C3 C4 H4A 109.3 . . ?
C5 C4 H4B 109.3 . . ?
C3 C4 H4B 109.3 . . ?
H4A C4 H4B 107.9 . . ?
C9 C8 C7 110.0(7) . . ?
C9 C8 H8A 109.7 . . ?
C7 C8 H8A 109.7 . . ?
C9 C8 H8B 109.7 . . ?
C7 C8 H8B 109.7 . . ?
H8A C8 H8B 108.2 . . ?
C4 C3 N1 115.1(5) . . ?
C4 C3 H3A 108.5 . . ?
N1 C3 H3A 108.5 . . ?
C4 C3 H3B 108.5 . . ?
N1 C3 H3B 108.5 . . ?
H3A C3 H3B 107.5 . . ?
O3 C2 O4 125.7(6) . 3_557 ?
O3 C2 C2 118.3(9) . 3_557 ?
O4 C2 C2 116.1(9) 3_557 3_557 ?
N1 C7 C8 116.7(6) . . ?
N1 C7 H7A 108.1 . . ?
C8 C7 H7A 108.1 . . ?
N1 C7 H7B 108.1 . . ?
C8 C7 H7B 108.1 . . ?
H7A C7 H7B 107.3 . . ?
N1 C15 C16 117.6(6) . . ?
N1 C15 H15A 107.9 . . ?
C16 C15 H15A 107.9 . . ?
N1 C15 H15B 107.9 . . ?
C16 C15 H15B 107.9 . . ?
H15A C15 H15B 107.2 . . ?
O2 C1 O1 126.6(6) 3_657 . ?
O2 C1 C1 117.3(8) 3_657 3_657 ?
O1 C1 C1 116.0(8) . 3_657 ?
C17 C16 C15 110.2(6) . . ?
C17 C16 H16A 109.6 . . ?
C15 C16 H16A 109.6 . . ?
C17 C16 H16B 109.6 . . ?
C15 C16 H16B 109.6 . . ?
H16A C16 H16B 108.1 . . ?
C13 C12 C11 111.9(7) . . ?
C13 C12 H12A 109.2 . . ?
C11 C12 H12A 109.2 . . ?
C13 C12 H12B 109.2 . . ?
C11 C12 H12B 109.2 . . ?
H12A C12 H12B 107.9 . . ?
C12 C11 N1 114.6(6) . . ?
C12 C11 H11A 108.6 . . ?
N1 C11 H11A 108.6 . . ?
C12 C11 H11B 108.6 . . ?
N1 C11 H11B 108.6 . . ?
H11A C11 H11B 107.6 . . ?
C10 C9 C8 113.9(9) . . ?
C10 C9 H9A 108.8 . . ?
C8 C9 H9A 108.8 . . ?
C10 C9 H9B 108.8 . . ?
C8 C9 H9B 108.8 . . ?
H9A C9 H9B 107.7 . . ?
C16 C17 C18 110.9(7) . . ?
C16 C17 H17A 109.5 . . ?
C18 C17 H17A 109.5 . . ?
C16 C17 H17B 109.5 . . ?
C18 C17 H17B 109.5 . . ?
H17A C17 H17B 108.0 . . ?
C5 C6 H6A 109.5 . . ?
C5 C6 H6B 109.5 . . ?
H6A C6 H6B 109.5 . . ?
C5 C6 H6C 109.5 . . ?
H6A C6 H6C 109.5 . . ?
H6B C6 H6C 109.5 . . ?
C6 C5 C4 116.9(8) . . ?
C6 C5 H5A 108.1 . . ?
C4 C5 H5A 108.1 . . ?
C6 C5 H5B 108.1 . . ?
C4 C5 H5B 108.1 . . ?
H5A C5 H5B 107.3 . . ?
C17 C18 H18A 109.5 . . ?
C17 C18 H18B 109.5 . . ?
H18A C18 H18B 109.5 . . ?
C17 C18 H18C 109.5 . . ?
H18A C18 H18C 109.5 . . ?
H18B C18 H18C 109.5 . . ?
C9 C10 H10A 109.5 . . ?
C9 C10 H10B 109.5 . . ?
H10A C10 H10B 109.5 . . ?
C9 C10 H10C 109.5 . . ?
H10A C10 H10C 109.5 . . ?
H10B C10 H10C 109.5 . . ?
C14 C13 C12 128.0(19) . . ?
C14 C13 H13A 105.3 . . ?
C12 C13 H13A 105.3 . . ?
C14 C13 H13B 105.3 . . ?
C12 C13 H13B 105.3 . . ?
H13A C13 H13B 106.0 . . ?
C13 C14 H14A 109.5 . . ?
C13 C14 H14B 109.5 . . ?
H14A C14 H14B 109.5 . . ?
C13 C14 H14C 109.5 . . ?
H14A C14 H14C 109.5 . . ?
H14B C14 H14C 109.5 . . ?
C2 O3 Fe1 111.8(4) . . ?
C1 O1 Fe1 112.7(4) . . ?
C1 O2 Fe1 115.2(4) 3_657 . ?
C2 O4 Fe1 114.8(4) 3_557 . ?
C7 N1 C15 107.4(5) . . ?
C7 N1 C3 112.2(5) . . ?
C15 N1 C3 111.4(5) . . ?
C7 N1 C11 109.9(5) . . ?
C15 N1 C11 110.1(5) . . ?
C3 N1 C11 105.8(5) . . ?

loop_
_geom_bond_atom_site_label_1
_geom_bond_atom_site_label_2
_geom_bond_distance
_geom_bond_site_symmetry_2
_geom_bond_publ_flag
Fe1 O4 2.047(4) . ?
Fe1 O2 2.061(4) . ?
Fe1 O3 2.137(4) . ?
Fe1 O1 2.141(4) . ?
Fe1 Cl2 2.246(2) . ?
Fe1 Cl1 2.261(2) . ?
C4 C5 1.480(9) . ?
C4 C3 1.490(8) . ?
C4 H4A 0.9700 . ?
C4 H4B 0.9700 . ?
C8 C9 1.480(8) . ?
C8 C7 1.513(8) . ?
C8 H8A 0.9700 . ?
C8 H8B 0.9700 . ?
C3 N1 1.526(7) . ?
C3 H3A 0.9700 . ?
C3 H3B 0.9700 . ?
C2 O3 1.253(7) . ?
C2 O4 1.285(7) 3_557 ?
C2 C2 1.506(12) 3_557 ?
C7 N1 1.509(7) . ?
C7 H7A 0.9700 . ?
C7 H7B 0.9700 . ?
C15 N1 1.516(7) . ?
C15 C16 1.518(8) . ?
C15 H15A 0.9700 . ?
C15 H15B 0.9700 . ?
C1 O2 1.242(6) 3_657 ?
C1 O1 1.260(7) . ?
C1 C1 1.522(11) 3_657 ?
C16 C17 1.502(8) . ?
C16 H16A 0.9700 . ?
C16 H16B 0.9700 . ?
C12 C13 1.462(12) . ?
C12 C11 1.532(8) . ?
C12 H12A 0.9700 . ?
C12 H12B 0.9700 . ?
C11 N1 1.535(7) . ?
C11 H11A 0.9700 . ?
C11 H11B 0.9700 . ?
C9 C10 1.434(10) . ?
C9 H9A 0.9700 . ?
C9 H9B 0.9700 . ?
C17 C18 1.525(9) . ?
C17 H17A 0.9700 . ?
C17 H17B 0.9700 . ?
C6 C5 1.449(9) . ?
C6 H6A 0.9600 . ?
C6 H6B 0.9600 . ?
C6 H6C 0.9600 . ?
C5 H5A 0.9700 . ?
C5 H5B 0.9700 . ?
C18 H18A 0.9600 . ?
C18 H18B 0.9600 . ?
C18 H18C 0.9600 . ?
C10 H10A 0.9600 . ?
C10 H10B 0.9600 . ?
C10 H10C 0.9600 . ?
C13 C14 1.016(15) . ?
C13 H13A 0.9700 . ?
C13 H13B 0.9700 . ?
C14 H14A 0.9600 . ?
C14 H14B 0.9600 . ?
C14 H14C 0.9600 . ?
O2 C1 1.242(6) 3_657 ?
O4 C2 1.285(7) 3_557 ?
